data_7237993
loop_
_publ_author_name
'Goetz, Katelyn P.'
'Sekine, Kohei'
'Paulus, Fabian'
'Zhong, Yu'
'Roth, Daniel'
'Becker-Koch, David'
'Hofstetter, Yvonne J.'
'Michel, Elena'
'Reichert, Lisa'
'Rominger, Frank'
'Rudolph, Matthias'
'Huettner, Sven'
'Vaynzof, Yana'
'Herzig, Eva M.'
'Hashmi, A. Stephen K.'
'Zaumseil, Jana'

_publ_section_title
;
 The effect of side-chain length on the microstructure and processing
 window of zone-cast naphthalene-based bispentalenes
;
_journal_issue 43
_journal_name_full 'Journal of Materials Chemistry C'
_journal_page_first 13493
_journal_paper_doi 10.1039/C9TC04470A
_journal_volume 7
_journal_year 2019
_chemical_formula_sum 'C62 H64'
_chemical_formula_weight 809.13
_chemical_name_systematic '3g in manuscript'
_space_group_crystal_system triclinic
_space_group_IT_number 2
_space_group_name_Hall '-P 1'
_space_group_name_H-M_alt 'P -1'
_atom_sites_solution_hydrogens geom
_audit_block_doi 10.5517/ccdc.csd.cc2047q4
_audit_creation_method SHELXL-2016/6
_audit_update_record
;
2018-06-22 deposited with the CCDC.	2019-10-10 downloaded from the CCDC.
;
_cell_angle_alpha 82.593(3)
_cell_angle_beta 78.874(3)
_cell_angle_gamma 82.281(3)
_cell_formula_units_Z 2
_cell_length_a 10.0750(4)
_cell_length_b 14.6460(5)
_cell_length_c 15.6820(6)
_cell_measurement_reflns_used 20950
_cell_measurement_temperature 100(2)
_cell_measurement_theta_max 76.50
_cell_measurement_theta_min 2.89
_cell_volume 2237.29(15)
_computing_cell_refinement 'STOE X-AREA'
_computing_data_collection 'STOE X-AREA'
_computing_data_reduction 'STOE X-RED'
_computing_molecular_graphics 'Bruker SHELXTL'
_computing_publication_material 'Bruker SHELXTL'
_computing_structure_refinement 'SHELXL-2016/6 (Sheldrick, 2016)'
_computing_structure_solution 'SHELXT-2014 (Sheldrick 2014)'
_diffrn_ambient_temperature 100(2)
_diffrn_detector_area_resol_mean 5.81
_diffrn_measured_fraction_theta_full 0.986
_diffrn_measured_fraction_theta_max 0.957
_diffrn_measurement_device_type 'STOE Stadivari'
_diffrn_measurement_method 'rotation method'
_diffrn_radiation_type CuK\a
_diffrn_radiation_wavelength 1.54178
_diffrn_reflns_av_R_equivalents 0.0507
_diffrn_reflns_av_unetI/netI 0.0414
_diffrn_reflns_Laue_measured_fraction_full 0.986
_diffrn_reflns_Laue_measured_fraction_max 0.957
_diffrn_reflns_limit_h_max 7
_diffrn_reflns_limit_h_min -12
_diffrn_reflns_limit_k_max 16
_diffrn_reflns_limit_k_min -18
_diffrn_reflns_limit_l_max 19
_diffrn_reflns_limit_l_min -18
_diffrn_reflns_number 28304
_diffrn_reflns_point_group_measured_fraction_full 0.986
_diffrn_reflns_point_group_measured_fraction_max 0.957
_diffrn_reflns_theta_full 67.679
_diffrn_reflns_theta_max 76.044
_diffrn_reflns_theta_min 2.888
_diffrn_source 'Genix3D Cu HF'
_exptl_absorpt_coefficient_mu 0.502
_exptl_absorpt_correction_T_max 1.919
_exptl_absorpt_correction_T_min 0.597
_exptl_absorpt_correction_type multi-scan
_exptl_crystal_colour 'dark red'
_exptl_crystal_density_diffrn 1.201
_exptl_crystal_description needle
_exptl_crystal_F_000 872
_exptl_crystal_size_max 0.430
_exptl_crystal_size_mid 0.040
_exptl_crystal_size_min 0.040
_refine_diff_density_max 0.573
_refine_diff_density_min -0.252
_refine_diff_density_rms 0.058
_refine_ls_extinction_method none
_refine_ls_goodness_of_fit_ref 1.028
_refine_ls_hydrogen_treatment constr
_refine_ls_matrix_type full
_refine_ls_number_parameters 565
_refine_ls_number_reflns 8955
_refine_ls_number_restraints 0
_refine_ls_restrained_S_all 1.028
_refine_ls_R_factor_all 0.0950
_refine_ls_R_factor_gt 0.0582
_refine_ls_shift/su_max 0.000
_refine_ls_shift/su_mean 0.000
_refine_ls_structure_factor_coef Fsqd
_refine_ls_weighting_details 'w=1/[\s^2^(Fo^2^)+(0.0848P)^2^+0.9979P] where P=(Fo^2^+2Fc^2^)/3'
_refine_ls_weighting_scheme calc
_refine_ls_wR_factor_gt 0.1454
_refine_ls_wR_factor_ref 0.1667
_reflns_Friedel_coverage 0.000
_reflns_number_gt 5920
_reflns_number_total 8955
_reflns_threshold_expression 'I > 2\s(I)'
_cod_data_source_file c9tc04470a2.cif
_cod_data_source_block kos4
_cod_database_code 7237993
_shelx_shelxl_version_number 2016/6
_shelx_space_group_comment
; 
The symmetry employed for this shelxl refinement is uniquely defined 
by the following loop, which should always be used as a source of 
symmetry information in preference to the above space-group names. 
They are only intended as comments. 
;
_shelx_estimated_absorpt_t_min 0.813
_shelx_estimated_absorpt_t_max 0.980
_exptl_absorpt_special_details 'STOE X-AREA Laue Analyzer'

loop_
_space_group_symop_operation_xyz
'x, y, z'
'-x, -y, -z'

loop_
_atom_site_label
_atom_site_type_symbol
_atom_site_fract_x
_atom_site_fract_y
_atom_site_fract_z
_atom_site_U_iso_or_equiv
_atom_site_adp_type
_atom_site_occupancy
_atom_site_site_symmetry_order
_atom_site_calc_flag
_atom_site_refinement_flags_posn
_atom_site_refinement_flags_adp
C11 C 0.53433(19) 0.59487(13) 0.56413(12) 0.0123(4) Uani 1 1 d . .
C12 C 0.40838(19) 0.65205(13) 0.59822(12) 0.0119(4) Uani 1 1 d . .
C13 C 0.30052(19) 0.65684(13) 0.66656(12) 0.0121(4) Uani 1 1 d . .
C14 C 0.21756(19) 0.74848(13) 0.65119(13) 0.0128(4) Uani 1 1 d . .
C15 C 0.09645(19) 0.78780(13) 0.69726(12) 0.0135(4) Uani 1 1 d . .
H15 H 0.051795 0.754730 0.748550 0.016 Uiso 1 1 calc R U
C16 C 0.03938(19) 0.87712(13) 0.66792(13) 0.0130(4) Uani 1 1 d . .
C17 C 0.1048(2) 0.92323(13) 0.59127(13) 0.0152(4) Uani 1 1 d . .
H17 H 0.066394 0.983082 0.571098 0.018 Uiso 1 1 calc R U
C18 C 0.22544(19) 0.88352(13) 0.54338(13) 0.0141(4) Uani 1 1 d . .
H18 H 0.268051 0.915633 0.490829 0.017 Uiso 1 1 calc R U
C19 C 0.28183(19) 0.79740(13) 0.57321(13) 0.0130(4) Uani 1 1 d . .
C20 C 0.4042(2) 0.73817(13) 0.53968(13) 0.0129(4) Uani 1 1 d . .
C21 C 0.51566(19) 0.73889(13) 0.47633(12) 0.0129(4) Uani 1 1 d . .
H21 H 0.535584 0.787957 0.431641 0.015 Uiso 1 1 calc R U
C22 C 0.60053(19) 0.65060(13) 0.48869(12) 0.0125(4) Uani 1 1 d . .
C23 C 0.72338(19) 0.61880(13) 0.44215(12) 0.0123(4) Uani 1 1 d . .
H23 H 0.766476 0.656941 0.393901 0.015 Uiso 1 1 calc R U
C24 C 0.78709(19) 0.52877(13) 0.46564(12) 0.0127(4) Uani 1 1 d . .
C25 C 0.91132(19) 0.49279(13) 0.41533(12) 0.0123(4) Uani 1 1 d . .
H25 H 0.954948 0.529924 0.366481 0.015 Uiso 1 1 calc R U
C26 C 0.96848(19) 0.40453(13) 0.43711(12) 0.0115(4) Uani 1 1 d . .
C27 C 1.09234(19) 0.34648(12) 0.40093(12) 0.0116(4) Uani 1 1 d . .
C28 C 1.20178(19) 0.34392(13) 0.33429(12) 0.0121(4) Uani 1 1 d . .
C29 C 1.28617(19) 0.25331(13) 0.34969(13) 0.0128(4) Uani 1 1 d . .
C30 C 1.40481(19) 0.21298(13) 0.30201(13) 0.0134(4) Uani 1 1 d . .
H30 H 1.447918 0.245919 0.250104 0.016 Uiso 1 1 calc R U
C31 C 1.46223(19) 0.12364(13) 0.32967(13) 0.0141(4) Uani 1 1 d . .
C32 C 1.3997(2) 0.07735(13) 0.40717(13) 0.0147(4) Uani 1 1 d . .
H32 H 1.439707 0.017973 0.427286 0.018 Uiso 1 1 calc R U
C33 C 1.27905(19) 0.11650(13) 0.45604(13) 0.0141(4) Uani 1 1 d . .
H33 H 1.236962 0.083786 0.508405 0.017 Uiso 1 1 calc R U
C34 C 1.22217(19) 0.20305(13) 0.42721(13) 0.0130(4) Uani 1 1 d . .
C35 C 1.09799(19) 0.26082(13) 0.46005(13) 0.0126(4) Uani 1 1 d . .
C36 C 0.98869(19) 0.26104(13) 0.52520(13) 0.0132(4) Uani 1 1 d . .
H36 H 0.970051 0.212312 0.570469 0.016 Uiso 1 1 calc R U
C37 C 0.9038(2) 0.34965(13) 0.51384(13) 0.0133(4) Uani 1 1 d . .
C38 C 0.78469(19) 0.38319(13) 0.56294(13) 0.0135(4) Uani 1 1 d . .
H38 H 0.743851 0.346354 0.613011 0.016 Uiso 1 1 calc R U
C39 C 0.72138(19) 0.47329(13) 0.53932(12) 0.0128(4) Uani 1 1 d . .
C40 C 0.59446(19) 0.50841(13) 0.58790(12) 0.0123(4) Uani 1 1 d . .
H40 H 0.551325 0.471525 0.637116 0.015 Uiso 1 1 calc R U
C41 C 0.26809(18) 0.58907(13) 0.74266(13) 0.0126(4) Uani 1 1 d . .
C42 C 0.2158(2) 0.61698(14) 0.82644(14) 0.0183(4) Uani 1 1 d . .
H42 H 0.203334 0.681002 0.834337 0.022 Uiso 1 1 calc R U
C43 C 0.1822(2) 0.55237(15) 0.89750(14) 0.0194(4) Uani 1 1 d . .
H43 H 0.148237 0.572893 0.953472 0.023 Uiso 1 1 calc R U
C44 C 0.19731(19) 0.45734(14) 0.88852(13) 0.0163(4) Uani 1 1 d . .
C45 C 0.2522(2) 0.43009(14) 0.80626(14) 0.0185(4) Uani 1 1 d . .
H45 H 0.265880 0.365985 0.798657 0.022 Uiso 1 1 calc R U
C46 C 0.2874(2) 0.49387(14) 0.73515(13) 0.0159(4) Uani 1 1 d . .
H46 H 0.325451 0.472603 0.679966 0.019 Uiso 1 1 calc R U
C51 C 1.23521(19) 0.41442(12) 0.25999(12) 0.0117(4) Uani 1 1 d . .
C52 C 1.3705(2) 0.43126(14) 0.22715(13) 0.0169(4) Uani 1 1 d . .
H52 H 1.442411 0.393824 0.250385 0.020 Uiso 1 1 calc R U
C53 C 1.4000(2) 0.50185(14) 0.16128(13) 0.0177(4) Uani 1 1 d . .
H53 H 1.492293 0.512336 0.140620 0.021 Uiso 1 1 calc R U
C54 C 1.2983(2) 0.55804(14) 0.12434(13) 0.0159(4) Uani 1 1 d . .
C55 C 1.1638(2) 0.53998(14) 0.15588(13) 0.0181(4) Uani 1 1 d . .
H55 H 1.092191 0.576785 0.131798 0.022 Uiso 1 1 calc R U
C56 C 1.1334(2) 0.46925(14) 0.22173(13) 0.0165(4) Uani 1 1 d . .
H56 H 1.041214 0.457815 0.241243 0.020 Uiso 1 1 calc R U
C61 C 0.1571(2) 0.38792(16) 0.96654(15) 0.0222(4) Uani 1 1 d . .
H61A H 0.093232 0.349132 0.951726 0.027 Uiso 1 1 calc R U
H61B H 0.107919 0.422060 1.015916 0.027 Uiso 1 1 calc R U
C62 C 0.2760(2) 0.32478(15) 0.99611(15) 0.0232(5) Uani 1 1 d . .
H62A H 0.341768 0.363264 1.009133 0.028 Uiso 1 1 calc R U
H62B H 0.323098 0.288351 0.947847 0.028 Uiso 1 1 calc R U
C63 C 0.2318(2) 0.25836(15) 1.07702(14) 0.0219(5) Uani 1 1 d . .
H63A H 0.203689 0.294065 1.128260 0.026 Uiso 1 1 calc R U
H63B H 0.151427 0.230468 1.068887 0.026 Uiso 1 1 calc R U
C64 C 0.3424(2) 0.18102(15) 1.09606(14) 0.0234(5) Uani 1 1 d . .
H64A H 0.316649 0.151855 1.156552 0.028 Uiso 1 1 calc R U
H64B H 0.428384 0.208206 1.092510 0.028 Uiso 1 1 calc R U
C65 C 0.3671(3) 0.10639(17) 1.03359(18) 0.0356(6) Uani 1 1 d . .
H65A H 0.438980 0.058817 1.049336 0.053 Uiso 1 1 calc R U
H65B H 0.395070 0.134345 0.973642 0.053 Uiso 1 1 calc R U
H65C H 0.283016 0.078049 1.037643 0.053 Uiso 1 1 calc R U
C66 C -0.09151(19) 0.91947(13) 0.72039(13) 0.0148(4) Uani 1 1 d . .
H66A H -0.082360 0.911643 0.782717 0.018 Uiso 1 1 calc R U
H66B H -0.166152 0.884131 0.715088 0.018 Uiso 1 1 calc R U
C67 C -0.1328(2) 1.02184(13) 0.69437(13) 0.0159(4) Uani 1 1 d . .
H67A H -0.056876 1.057399 0.696686 0.019 Uiso 1 1 calc R U
H67B H -0.148191 1.029748 0.633250 0.019 Uiso 1 1 calc R U
C68 C -0.2607(2) 1.06173(13) 0.75267(13) 0.0170(4) Uani 1 1 d . .
H68A H -0.244263 1.056419 0.813440 0.020 Uiso 1 1 calc R U
H68B H -0.336004 1.024851 0.752234 0.020 Uiso 1 1 calc R U
C69 C -0.3034(2) 1.16339(14) 0.72320(14) 0.0215(4) Uani 1 1 d . .
H69A H -0.227165 1.199766 0.722630 0.026 Uiso 1 1 calc R U
H69B H -0.320632 1.168256 0.662638 0.026 Uiso 1 1 calc R U
C70 C -0.4296(2) 1.20570(16) 0.78081(16) 0.0263(5) Uani 1 1 d . .
H70A H -0.451450 1.270411 0.758121 0.039 Uiso 1 1 calc R U
H70B H -0.412646 1.203052 0.840585 0.039 Uiso 1 1 calc R U
H70C H -0.506272 1.170937 0.780886 0.039 Uiso 1 1 calc R U
C71 C 1.3360(2) 0.63634(14) 0.05451(14) 0.0199(4) Uani 1 1 d . .
H71A H 1.353274 0.612026 -0.003138 0.024 Uiso 1 1 calc R U
H71B H 1.422362 0.656070 0.062950 0.024 Uiso 1 1 calc R U
C72 C 1.2309(2) 0.72169(14) 0.05198(14) 0.0205(4) Uani 1 1 d . .
H72A H 1.149209 0.705327 0.033612 0.025 Uiso 1 1 calc R U
H72B H 1.202925 0.741695 0.111389 0.025 Uiso 1 1 calc R U
C73 C 1.2870(2) 0.80147(15) -0.01078(15) 0.0230(5) Uani 1 1 d . .
H73A H 1.313292 0.780934 -0.070047 0.028 Uiso 1 1 calc R U
H73B H 1.370730 0.815465 0.006842 0.028 Uiso 1 1 calc R U
C74 C 1.1895(3) 0.89071(15) -0.01546(16) 0.0268(5) Uani 1 1 d . .
H74A H 1.156873 0.908742 0.044384 0.032 Uiso 1 1 calc R U
H74B H 1.239910 0.940804 -0.049912 0.032 Uiso 1 1 calc R U
C75 C 1.0683(3) 0.88243(17) -0.05592(19) 0.0351(6) Uani 1 1 d . .
H75A H 1.015844 0.943410 -0.063157 0.053 Uiso 1 1 calc R U
H75B H 1.010736 0.839289 -0.017818 0.053 Uiso 1 1 calc R U
H75C H 1.099563 0.859201 -0.113119 0.053 Uiso 1 1 calc R U
C76 C 1.5895(2) 0.08046(13) 0.27398(13) 0.0162(4) Uani 1 1 d . .
H76A H 1.664471 0.118066 0.273002 0.019 Uiso 1 1 calc R U
H76B H 1.573050 0.084100 0.213327 0.019 Uiso 1 1 calc R U
C77 C 1.6362(2) -0.02002(13) 0.30328(13) 0.0157(4) Uani 1 1 d . .
H77A H 1.660366 -0.023416 0.361968 0.019 Uiso 1 1 calc R U
H77B H 1.559562 -0.057359 0.308425 0.019 Uiso 1 1 calc R U
C78 C 1.7576(2) -0.06223(14) 0.24159(14) 0.0177(4) Uani 1 1 d . .
H78A H 1.833445 -0.023762 0.234664 0.021 Uiso 1 1 calc R U
H78B H 1.732556 -0.061314 0.183460 0.021 Uiso 1 1 calc R U
C79 C 1.8063(2) -0.16177(14) 0.27389(14) 0.0209(4) Uani 1 1 d . .
H79A H 1.833019 -0.162353 0.331489 0.025 Uiso 1 1 calc R U
H79B H 1.729691 -0.199784 0.282132 0.025 Uiso 1 1 calc R U
C80 C 1.9255(2) -0.20548(16) 0.21202(18) 0.0302(5) Uani 1 1 d . .
H80A H 1.952927 -0.268541 0.236782 0.045 Uiso 1 1 calc R U
H80B H 2.002052 -0.168485 0.203731 0.045 Uiso 1 1 calc R U
H80C H 1.898680 -0.207677 0.155551 0.045 Uiso 1 1 calc R U

loop_
_atom_site_aniso_label
_atom_site_aniso_U_11
_atom_site_aniso_U_22
_atom_site_aniso_U_33
_atom_site_aniso_U_23
_atom_site_aniso_U_13
_atom_site_aniso_U_12
C11 0.0131(9) 0.0123(9) 0.0117(9) -0.0030(7) -0.0023(7) -0.0010(7)
C12 0.0138(9) 0.0101(9) 0.0124(9) -0.0016(7) -0.0030(7) -0.0016(7)
C13 0.0120(9) 0.0114(9) 0.0137(9) -0.0037(7) -0.0031(7) -0.0001(7)
C14 0.0137(9) 0.0101(9) 0.0148(9) -0.0019(7) -0.0032(7) -0.0004(7)
C15 0.0134(9) 0.0139(9) 0.0131(9) -0.0025(7) -0.0012(7) -0.0018(7)
C16 0.0109(9) 0.0118(9) 0.0165(9) -0.0040(8) -0.0024(7) 0.0003(7)
C17 0.0158(10) 0.0099(9) 0.0191(10) -0.0016(8) -0.0036(8) 0.0018(7)
C18 0.0143(9) 0.0129(9) 0.0141(9) 0.0002(7) -0.0009(7) -0.0024(7)
C19 0.0119(9) 0.0123(9) 0.0146(9) -0.0039(7) -0.0008(7) -0.0005(7)
C20 0.0150(9) 0.0099(9) 0.0144(9) -0.0025(7) -0.0053(7) 0.0009(7)
C21 0.0138(9) 0.0111(9) 0.0128(9) -0.0010(7) -0.0005(7) -0.0006(7)
C22 0.0152(9) 0.0107(9) 0.0122(9) -0.0014(7) -0.0036(7) -0.0020(7)
C23 0.0140(9) 0.0094(9) 0.0128(9) -0.0017(7) -0.0005(7) -0.0007(7)
C24 0.0148(9) 0.0114(9) 0.0123(9) -0.0029(8) -0.0024(7) -0.0014(7)
C25 0.0118(9) 0.0116(9) 0.0128(9) -0.0014(7) -0.0014(7) -0.0004(7)
C26 0.0111(9) 0.0121(9) 0.0115(9) -0.0026(7) -0.0012(7) -0.0013(7)
C27 0.0124(9) 0.0093(8) 0.0134(9) -0.0014(7) -0.0042(7) 0.0011(7)
C28 0.0124(9) 0.0106(9) 0.0137(9) -0.0034(7) -0.0032(7) 0.0004(7)
C29 0.0134(9) 0.0120(9) 0.0138(9) -0.0022(7) -0.0040(7) -0.0009(7)
C30 0.0135(9) 0.0121(9) 0.0145(9) -0.0014(7) -0.0025(7) -0.0015(7)
C31 0.0131(9) 0.0120(9) 0.0174(10) -0.0029(8) -0.0031(7) -0.0010(7)
C32 0.0157(10) 0.0095(9) 0.0185(10) -0.0010(7) -0.0044(8) 0.0018(7)
C33 0.0145(9) 0.0125(9) 0.0142(9) -0.0010(7) -0.0010(7) -0.0003(7)
C34 0.0125(9) 0.0119(9) 0.0147(9) -0.0033(7) -0.0021(7) 0.0000(7)
C35 0.0134(9) 0.0095(9) 0.0145(9) -0.0009(7) -0.0033(7) 0.0000(7)
C36 0.0148(9) 0.0102(9) 0.0143(9) -0.0006(7) -0.0029(7) -0.0001(7)
C37 0.0145(9) 0.0114(9) 0.0140(9) -0.0015(7) -0.0026(7) -0.0012(7)
C38 0.0144(9) 0.0122(9) 0.0129(9) -0.0007(7) -0.0006(7) -0.0009(7)
C39 0.0140(10) 0.0122(9) 0.0125(9) -0.0027(8) -0.0022(7) -0.0015(7)
C40 0.0126(9) 0.0117(9) 0.0122(9) -0.0016(7) -0.0012(7) -0.0012(7)
C41 0.0091(9) 0.0141(9) 0.0143(9) -0.0016(7) -0.0028(7) 0.0004(7)
C42 0.0174(10) 0.0164(10) 0.0207(10) -0.0046(8) -0.0022(8) 0.0005(8)
C43 0.0180(10) 0.0217(10) 0.0174(10) -0.0037(8) -0.0016(8) 0.0010(8)
C44 0.0107(9) 0.0193(10) 0.0178(10) 0.0030(8) -0.0032(7) -0.0015(7)
C45 0.0179(10) 0.0156(10) 0.0224(11) -0.0013(8) -0.0049(8) -0.0020(8)
C46 0.0140(9) 0.0177(10) 0.0161(9) -0.0043(8) -0.0027(7) -0.0003(8)
C51 0.0151(9) 0.0088(8) 0.0111(9) -0.0029(7) -0.0018(7) -0.0001(7)
C52 0.0152(10) 0.0163(10) 0.0188(10) -0.0041(8) -0.0037(8) 0.0022(8)
C53 0.0164(10) 0.0187(10) 0.0175(10) -0.0028(8) -0.0018(8) -0.0017(8)
C54 0.0168(10) 0.0153(9) 0.0147(9) -0.0001(8) -0.0018(8) -0.0011(7)
C55 0.0165(10) 0.0195(10) 0.0179(10) -0.0014(8) -0.0055(8) 0.0016(8)
C56 0.0156(10) 0.0168(10) 0.0168(10) -0.0027(8) -0.0018(8) -0.0014(8)
C61 0.0171(10) 0.0260(11) 0.0215(11) 0.0034(9) -0.0019(8) -0.0036(8)
C62 0.0208(11) 0.0245(11) 0.0220(11) 0.0031(9) -0.0014(9) -0.0036(9)
C63 0.0224(11) 0.0242(11) 0.0181(10) -0.0001(9) -0.0012(8) -0.0048(9)
C64 0.0241(11) 0.0246(11) 0.0201(10) 0.0026(9) -0.0024(9) -0.0039(9)
C65 0.0478(16) 0.0198(11) 0.0331(13) -0.0024(10) 0.0047(11) -0.0004(11)
C66 0.0121(9) 0.0144(9) 0.0167(10) -0.0019(8) -0.0005(7) 0.0005(7)
C67 0.0152(10) 0.0139(9) 0.0166(10) -0.0007(8) -0.0017(8) 0.0025(7)
C68 0.0165(10) 0.0152(10) 0.0178(10) -0.0021(8) -0.0016(8) 0.0019(8)
C69 0.0209(11) 0.0176(10) 0.0225(11) -0.0014(9) -0.0020(8) 0.0073(8)
C70 0.0231(11) 0.0215(11) 0.0329(12) -0.0106(10) -0.0031(9) 0.0069(9)
C71 0.0153(10) 0.0216(11) 0.0204(10) 0.0040(8) -0.0009(8) -0.0028(8)
C72 0.0197(10) 0.0192(10) 0.0216(11) 0.0003(9) -0.0040(8) -0.0005(8)
C73 0.0218(11) 0.0224(11) 0.0246(11) 0.0029(9) -0.0051(9) -0.0057(9)
C74 0.0372(13) 0.0180(11) 0.0255(11) 0.0026(9) -0.0075(10) -0.0062(9)
C75 0.0381(14) 0.0226(12) 0.0455(15) 0.0008(11) -0.0170(12) 0.0031(10)
C76 0.0151(10) 0.0130(9) 0.0180(10) -0.0014(8) 0.0003(8) 0.0027(7)
C77 0.0150(10) 0.0135(9) 0.0170(10) -0.0014(8) -0.0017(8) 0.0023(7)
C78 0.0155(10) 0.0154(10) 0.0193(10) -0.0017(8) 0.0010(8) 0.0023(8)
C79 0.0192(10) 0.0165(10) 0.0237(11) -0.0019(9) -0.0010(8) 0.0055(8)
C80 0.0234(12) 0.0210(11) 0.0417(14) -0.0095(10) 0.0043(10) 0.0051(9)

loop_
_atom_type_symbol
_atom_type_description
_atom_type_scat_dispersion_real
_atom_type_scat_dispersion_imag
_atom_type_scat_source
C C 0.0181 0.0091 'International Tables Vol C Tables 4.2.6.8 and 6.1.1.4'
H H 0.0000 0.0000 'International Tables Vol C Tables 4.2.6.8 and 6.1.1.4'

loop_
_citation_id
_citation_doi
_citation_year
1 10.1002/chem.201805637 2019

loop_
_geom_angle_atom_site_label_1
_geom_angle_atom_site_label_2
_geom_angle_atom_site_label_3
_geom_angle
C40 C11 C22 119.47(17)
C40 C11 C12 134.98(17)
C22 C11 C12 105.55(16)
C13 C12 C20 109.93(17)
C13 C12 C11 143.44(18)
C20 C12 C11 106.41(16)
C12 C13 C41 128.86(18)
C12 C13 C14 106.97(17)
C41 C13 C14 124.15(17)
C15 C14 C19 119.63(17)
C15 C14 C13 131.63(18)
C19 C14 C13 108.73(16)
C14 C15 C16 120.00(17)
C14 C15 H15 120.0
C16 C15 H15 120.0
C17 C16 C15 118.96(17)
C17 C16 C66 121.99(17)
C15 C16 C66 119.04(17)
C16 C17 C18 121.52(18)
C16 C17 H17 119.2
C18 C17 H17 119.2
C19 C18 C17 119.21(17)
C19 C18 H18 120.4
C17 C18 H18 120.4
C18 C19 C14 120.65(17)
C18 C19 C20 132.70(18)
C14 C19 C20 106.65(16)
C21 C20 C19 140.99(18)
C21 C20 C12 111.24(17)
C19 C20 C12 107.65(16)
C20 C21 C22 107.83(17)
C20 C21 H21 126.1
C22 C21 H21 126.1
C23 C22 C11 121.01(17)
C23 C22 C21 130.04(18)
C11 C22 C21 108.94(16)
C22 C23 C24 120.27(17)
C22 C23 H23 119.9
C24 C23 H23 119.9
C25 C24 C23 121.00(17)
C25 C24 C39 120.12(17)
C23 C24 C39 118.83(17)
C26 C25 C24 120.12(17)
C26 C25 H25 119.9
C24 C25 H25 119.9
C25 C26 C37 119.51(17)
C25 C26 C27 134.59(17)
C37 C26 C27 105.87(16)
C28 C27 C35 110.37(16)
C28 C27 C26 143.38(18)
C35 C27 C26 106.24(16)
C27 C28 C51 128.53(18)
C27 C28 C29 106.84(16)
C51 C28 C29 124.63(17)
C30 C29 C34 119.14(17)
C30 C29 C28 131.87(18)
C34 C29 C28 108.95(16)
C29 C30 C31 120.66(18)
C29 C30 H30 119.7
C31 C30 H30 119.7
C32 C31 C30 118.89(18)
C32 C31 C76 122.02(17)
C30 C31 C76 119.09(17)
C31 C32 C33 121.38(18)
C31 C32 H32 119.3
C33 C32 H32 119.3
C34 C33 C32 119.14(18)
C34 C33 H33 120.4
C32 C33 H33 120.4
C33 C34 C29 120.74(17)
C33 C34 C35 132.85(18)
C29 C34 C35 106.40(16)
C36 C35 C34 141.33(18)
C36 C35 C27 111.25(17)
C34 C35 C27 107.42(16)
C35 C36 C37 108.01(17)
C35 C36 H36 126.0
C37 C36 H36 126.0
C38 C37 C26 121.08(18)
C38 C37 C36 130.33(18)
C26 C37 C36 108.59(16)
C37 C38 C39 120.09(18)
C37 C38 H38 120.0
C39 C38 H38 120.0
C38 C39 C40 121.01(17)
C38 C39 C24 119.00(17)
C40 C39 C24 119.99(17)
C11 C40 C39 120.40(17)
C11 C40 H40 119.8
C39 C40 H40 119.8
C46 C41 C42 117.14(18)
C46 C41 C13 121.40(17)
C42 C41 C13 121.45(17)
C43 C42 C41 120.92(19)
C43 C42 H42 119.5
C41 C42 H42 119.5
C42 C43 C44 121.39(19)
C42 C43 H43 119.3
C44 C43 H43 119.3
C45 C44 C43 117.40(19)
C45 C44 C61 121.96(19)
C43 C44 C61 120.63(19)
C46 C45 C44 121.65(19)
C46 C45 H45 119.2
C44 C45 H45 119.2
C45 C46 C41 121.43(19)
C45 C46 H46 119.3
C41 C46 H46 119.3
C56 C51 C52 117.55(18)
C56 C51 C28 121.28(17)
C52 C51 C28 121.13(18)
C53 C52 C51 120.62(19)
C53 C52 H52 119.7
C51 C52 H52 119.7
C52 C53 C54 121.92(19)
C52 C53 H53 119.0
C54 C53 H53 119.0
C53 C54 C55 117.39(18)
C53 C54 C71 119.73(18)
C55 C54 C71 122.86(19)
C56 C55 C54 121.06(19)
C56 C55 H55 119.5
C54 C55 H55 119.5
C55 C56 C51 121.41(19)
C55 C56 H56 119.3
C51 C56 H56 119.3
C44 C61 C62 114.31(17)
C44 C61 H61A 108.7
C62 C61 H61A 108.7
C44 C61 H61B 108.7
C62 C61 H61B 108.7
H61A C61 H61B 107.6
C61 C62 C63 112.68(18)
C61 C62 H62A 109.1
C63 C62 H62A 109.1
C61 C62 H62B 109.1
C63 C62 H62B 109.1
H62A C62 H62B 107.8
C64 C63 C62 113.57(18)
C64 C63 H63A 108.9
C62 C63 H63A 108.9
C64 C63 H63B 108.9
C62 C63 H63B 108.9
H63A C63 H63B 107.7
C63 C64 C65 113.5(2)
C63 C64 H64A 108.9
C65 C64 H64A 108.9
C63 C64 H64B 108.9
C65 C64 H64B 108.9
H64A C64 H64B 107.7
C64 C65 H65A 109.5
C64 C65 H65B 109.5
H65A C65 H65B 109.5
C64 C65 H65C 109.5
H65A C65 H65C 109.5
H65B C65 H65C 109.5
C16 C66 C67 115.83(16)
C16 C66 H66A 108.3
C67 C66 H66A 108.3
C16 C66 H66B 108.3
C67 C66 H66B 108.3
H66A C66 H66B 107.4
C68 C67 C66 113.35(16)
C68 C67 H67A 108.9
C66 C67 H67A 108.9
C68 C67 H67B 108.9
C66 C67 H67B 108.9
H67A C67 H67B 107.7
C67 C68 C69 112.45(17)
C67 C68 H68A 109.1
C69 C68 H68A 109.1
C67 C68 H68B 109.1
C69 C68 H68B 109.1
H68A C68 H68B 107.8
C70 C69 C68 113.77(18)
C70 C69 H69A 108.8
C68 C69 H69A 108.8
C70 C69 H69B 108.8
C68 C69 H69B 108.8
H69A C69 H69B 107.7
C69 C70 H70A 109.5
C69 C70 H70B 109.5
H70A C70 H70B 109.5
C69 C70 H70C 109.5
H70A C70 H70C 109.5
H70B C70 H70C 109.5
C54 C71 C72 116.03(18)
C54 C71 H71A 108.3
C72 C71 H71A 108.3
C54 C71 H71B 108.3
C72 C71 H71B 108.3
H71A C71 H71B 107.4
C73 C72 C71 111.74(18)
C73 C72 H72A 109.3
C71 C72 H72A 109.3
C73 C72 H72B 109.3
C71 C72 H72B 109.3
H72A C72 H72B 107.9
C72 C73 C74 115.16(19)
C72 C73 H73A 108.5
C74 C73 H73A 108.5
C72 C73 H73B 108.5
C74 C73 H73B 108.5
H73A C73 H73B 107.5
C75 C74 C73 113.60(19)
C75 C74 H74A 108.8
C73 C74 H74A 108.8
C75 C74 H74B 108.8
C73 C74 H74B 108.8
H74A C74 H74B 107.7
C74 C75 H75A 109.5
C74 C75 H75B 109.5
H75A C75 H75B 109.5
C74 C75 H75C 109.5
H75A C75 H75C 109.5
H75B C75 H75C 109.5
C31 C76 C77 115.72(16)
C31 C76 H76A 108.4
C77 C76 H76A 108.4
C31 C76 H76B 108.4
C77 C76 H76B 108.4
H76A C76 H76B 107.4
C78 C77 C76 113.63(17)
C78 C77 H77A 108.8
C76 C77 H77A 108.8
C78 C77 H77B 108.8
C76 C77 H77B 108.8
H77A C77 H77B 107.7
C77 C78 C79 112.80(17)
C77 C78 H78A 109.0
C79 C78 H78A 109.0
C77 C78 H78B 109.0
C79 C78 H78B 109.0
H78A C78 H78B 107.8
C80 C79 C78 113.38(18)
C80 C79 H79A 108.9
C78 C79 H79A 108.9
C80 C79 H79B 108.9
C78 C79 H79B 108.9
H79A C79 H79B 107.7
C79 C80 H80A 109.5
C79 C80 H80B 109.5
H80A C80 H80B 109.5
C79 C80 H80C 109.5
H80A C80 H80C 109.5
H80B C80 H80C 109.5

loop_
_geom_bond_atom_site_label_1
_geom_bond_atom_site_label_2
_geom_bond_distance
C11 C40 1.367(3)
C11 C22 1.450(3)
C11 C12 1.472(3)
C12 C13 1.373(3)
C12 C20 1.462(3)
C13 C41 1.465(3)
C13 C14 1.500(3)
C14 C15 1.386(3)
C14 C19 1.422(3)
C15 C16 1.414(3)
C15 H15 0.9500
C16 C17 1.393(3)
C16 C66 1.515(3)
C17 C18 1.397(3)
C17 H17 0.9500
C18 C19 1.375(3)
C18 H18 0.9500
C19 C20 1.459(3)
C20 C21 1.349(3)
C21 C22 1.464(3)
C21 H21 0.9500
C22 C23 1.366(3)
C23 C24 1.423(3)
C23 H23 0.9500
C24 C25 1.420(3)
C24 C39 1.429(3)
C25 C26 1.372(3)
C25 H25 0.9500
C26 C37 1.452(3)
C26 C27 1.472(3)
C27 C28 1.365(3)
C27 C35 1.462(3)
C28 C51 1.473(3)
C28 C29 1.495(3)
C29 C30 1.384(3)
C29 C34 1.425(3)
C30 C31 1.408(3)
C30 H30 0.9500
C31 C32 1.393(3)
C31 C76 1.516(3)
C32 C33 1.400(3)
C32 H32 0.9500
C33 C34 1.377(3)
C33 H33 0.9500
C34 C35 1.458(3)
C35 C36 1.350(3)
C36 C37 1.466(3)
C36 H36 0.9500
C37 C38 1.363(3)
C38 C39 1.423(3)
C38 H38 0.9500
C39 C40 1.424(3)
C40 H40 0.9500
C41 C46 1.399(3)
C41 C42 1.409(3)
C42 C43 1.386(3)
C42 H42 0.9500
C43 C44 1.402(3)
C43 H43 0.9500
C44 C45 1.388(3)
C44 C61 1.514(3)
C45 C46 1.382(3)
C45 H45 0.9500
C46 H46 0.9500
C51 C56 1.396(3)
C51 C52 1.403(3)
C52 C53 1.383(3)
C52 H52 0.9500
C53 C54 1.393(3)
C53 H53 0.9500
C54 C55 1.398(3)
C54 C71 1.514(3)
C55 C56 1.386(3)
C55 H55 0.9500
C56 H56 0.9500
C61 C62 1.521(3)
C61 H61A 0.9900
C61 H61B 0.9900
C62 C63 1.528(3)
C62 H62A 0.9900
C62 H62B 0.9900
C63 C64 1.522(3)
C63 H63A 0.9900
C63 H63B 0.9900
C64 C65 1.525(3)
C64 H64A 0.9900
C64 H64B 0.9900
C65 H65A 0.9800
C65 H65B 0.9800
C65 H65C 0.9800
C66 C67 1.526(3)
C66 H66A 0.9900
C66 H66B 0.9900
C67 C68 1.523(3)
C67 H67A 0.9900
C67 H67B 0.9900
C68 C69 1.531(3)
C68 H68A 0.9900
C68 H68B 0.9900
C69 C70 1.519(3)
C69 H69A 0.9900
C69 H69B 0.9900
C70 H70A 0.9800
C70 H70B 0.9800
C70 H70C 0.9800
C71 C72 1.527(3)
C71 H71A 0.9900
C71 H71B 0.9900
C72 C73 1.523(3)
C72 H72A 0.9900
C72 H72B 0.9900
C73 C74 1.529(3)
C73 H73A 0.9900
C73 H73B 0.9900
C74 C75 1.505(4)
C74 H74A 0.9900
C74 H74B 0.9900
C75 H75A 0.9800
C75 H75B 0.9800
C75 H75C 0.9800
C76 C77 1.524(3)
C76 H76A 0.9900
C76 H76B 0.9900
C77 C78 1.519(3)
C77 H77A 0.9900
C77 H77B 0.9900
C78 C79 1.528(3)
C78 H78A 0.9900
C78 H78B 0.9900
C79 C80 1.516(3)
C79 H79A 0.9900
C79 H79B 0.9900
C80 H80A 0.9800
C80 H80B 0.9800
C80 H80C 0.9800

loop_
_geom_torsion_atom_site_label_1
_geom_torsion_atom_site_label_2
_geom_torsion_atom_site_label_3
_geom_torsion_atom_site_label_4
_geom_torsion
C40 C11 C12 C13 7.6(4)
C22 C11 C12 C13 -172.1(2)
C40 C11 C12 C20 -178.7(2)
C22 C11 C12 C20 1.54(19)
C20 C12 C13 C41 -176.56(18)
C11 C12 C13 C41 -3.0(4)
C20 C12 C13 C14 2.3(2)
C11 C12 C13 C14 175.9(2)
C12 C13 C14 C15 177.34(19)
C41 C13 C14 C15 -3.7(3)
C12 C13 C14 C19 -1.3(2)
C41 C13 C14 C19 177.68(17)
C19 C14 C15 C16 -1.7(3)
C13 C14 C15 C16 179.84(18)
C14 C15 C16 C17 1.7(3)
C14 C15 C16 C66 -178.74(17)
C15 C16 C17 C18 -0.5(3)
C66 C16 C17 C18 -179.99(17)
C16 C17 C18 C19 -0.8(3)
C17 C18 C19 C14 0.9(3)
C17 C18 C19 C20 -179.80(19)
C15 C14 C19 C18 0.4(3)
C13 C14 C19 C18 179.19(16)
C15 C14 C19 C20 -179.10(16)
C13 C14 C19 C20 -0.3(2)
C18 C19 C20 C21 6.9(4)
C14 C19 C20 C21 -173.7(2)
C18 C19 C20 C12 -177.7(2)
C14 C19 C20 C12 1.7(2)
C13 C12 C20 C21 174.30(16)
C11 C12 C20 C21 -1.7(2)
C13 C12 C20 C19 -2.6(2)
C11 C12 C20 C19 -178.55(14)
C19 C20 C21 C22 176.3(2)
C12 C20 C21 C22 1.1(2)
C40 C11 C22 C23 -1.4(3)
C12 C11 C22 C23 178.40(17)
C40 C11 C22 C21 179.25(16)
C12 C11 C22 C21 -0.9(2)
C20 C21 C22 C23 -179.34(19)
C20 C21 C22 C11 -0.1(2)
C11 C22 C23 C24 1.8(3)
C21 C22 C23 C24 -179.04(18)
C22 C23 C24 C25 176.76(17)
C22 C23 C24 C39 -1.0(3)
C23 C24 C25 C26 -177.53(17)
C39 C24 C25 C26 0.2(3)
C24 C25 C26 C37 -2.4(3)
C24 C25 C26 C27 -179.96(19)
C25 C26 C27 C28 -3.5(4)
C37 C26 C27 C28 178.7(2)
C25 C26 C27 C35 175.7(2)
C37 C26 C27 C35 -2.07(19)
C35 C27 C28 C51 179.00(17)
C26 C27 C28 C51 -1.8(4)
C35 C27 C28 C29 -0.9(2)
C26 C27 C28 C29 178.3(2)
C27 C28 C29 C30 177.69(19)
C51 C28 C29 C30 -2.2(3)
C27 C28 C29 C34 0.2(2)
C51 C28 C29 C34 -179.67(17)
C34 C29 C30 C31 -0.3(3)
C28 C29 C30 C31 -177.54(18)
C29 C30 C31 C32 -1.7(3)
C29 C30 C31 C76 177.84(17)
C30 C31 C32 C33 2.2(3)
C76 C31 C32 C33 -177.29(18)
C31 C32 C33 C34 -0.8(3)
C32 C33 C34 C29 -1.3(3)
C32 C33 C34 C35 177.57(19)
C30 C29 C34 C33 1.8(3)
C28 C29 C34 C33 179.65(16)
C30 C29 C34 C35 -177.33(16)
C28 C29 C34 C35 0.5(2)
C33 C34 C35 C36 -0.6(4)
C29 C34 C35 C36 178.4(2)
C33 C34 C35 C27 180.0(2)
C29 C34 C35 C27 -1.0(2)
C28 C27 C35 C36 -178.42(16)
C26 C27 C35 C36 2.1(2)
C28 C27 C35 C34 1.2(2)
C26 C27 C35 C34 -178.28(14)
C34 C35 C36 C37 179.4(2)
C27 C35 C36 C37 -1.2(2)
C25 C26 C37 C38 2.3(3)
C27 C26 C37 C38 -179.52(17)
C25 C26 C37 C36 -176.79(16)
C27 C26 C37 C36 1.4(2)
C35 C36 C37 C38 -179.11(19)
C35 C36 C37 C26 -0.2(2)
C26 C37 C38 C39 0.1(3)
C36 C37 C38 C39 178.93(18)
C37 C38 C39 C40 177.77(17)
C37 C38 C39 C24 -2.2(3)
C25 C24 C39 C38 2.1(3)
C23 C24 C39 C38 179.93(17)
C25 C24 C39 C40 -177.89(17)
C23 C24 C39 C40 -0.1(3)
C22 C11 C40 C39 0.3(3)
C12 C11 C40 C39 -179.46(19)
C38 C39 C40 C11 -179.57(17)
C24 C39 C40 C11 0.4(3)
C12 C13 C41 C46 -39.4(3)
C14 C13 C41 C46 141.92(19)
C12 C13 C41 C42 140.8(2)
C14 C13 C41 C42 -37.9(3)
C46 C41 C42 C43 -1.5(3)
C13 C41 C42 C43 178.33(19)
C41 C42 C43 C44 -0.8(3)
C42 C43 C44 C45 2.4(3)
C42 C43 C44 C61 -178.6(2)
C43 C44 C45 C46 -1.7(3)
C61 C44 C45 C46 179.31(19)
C44 C45 C46 C41 -0.6(3)
C42 C41 C46 C45 2.2(3)
C13 C41 C46 C45 -177.62(19)
C27 C28 C51 C56 -34.3(3)
C29 C28 C51 C56 145.56(18)
C27 C28 C51 C52 143.3(2)
C29 C28 C51 C52 -36.8(3)
C56 C51 C52 C53 2.1(3)
C28 C51 C52 C53 -175.60(18)
C51 C52 C53 C54 -0.7(3)
C52 C53 C54 C55 -0.6(3)
C52 C53 C54 C71 177.97(19)
C53 C54 C55 C56 0.4(3)
C71 C54 C55 C56 -178.09(19)
C54 C55 C56 C51 1.1(3)
C52 C51 C56 C55 -2.3(3)
C28 C51 C56 C55 175.42(18)
C45 C44 C61 C62 66.9(3)
C43 C44 C61 C62 -112.1(2)
C44 C61 C62 C63 177.79(19)
C61 C62 C63 C64 167.30(19)
C62 C63 C64 C65 -74.0(2)
C17 C16 C66 C67 -11.2(3)
C15 C16 C66 C67 169.28(17)
C16 C66 C67 C68 -176.76(16)
C66 C67 C68 C69 -177.73(17)
C67 C68 C69 C70 -179.17(18)
C53 C54 C71 C72 -148.28(19)
C55 C54 C71 C72 30.2(3)
C54 C71 C72 C73 171.31(18)
C71 C72 C73 C74 -178.43(19)
C72 C73 C74 C75 -67.9(3)
C32 C31 C76 C77 5.8(3)
C30 C31 C76 C77 -173.68(17)
C31 C76 C77 C78 175.66(17)
C76 C77 C78 C79 177.84(17)
C77 C78 C79 C80 178.77(19)
